data_7059772
loop_
_publ_author_name
'J\"a\"askel\"ainen, Sirpa'
'Koshevoy, Igor O.'
'Suvanto, Sari'
'Ryh\"anen, Tiina'
'Hirva, Pipsa'

_publ_section_title
;
 Vinylimidazole coordination modes to Pt and Au metal centers
;
_journal_issue 29
_journal_name_full 'New Journal of Chemistry'
_journal_page_first 12762
_journal_page_last 12770
_journal_paper_doi 10.1039/D0NJ00845A
_journal_volume 44
_journal_year 2020
_chemical_formula_moiety 'C5 H7 N2, Au Br4'
_chemical_formula_sum 'C5 H7 Au Br4 N2'
_chemical_formula_weight 611.73
_space_group_crystal_system triclinic
_space_group_IT_number 2
_space_group_name_Hall '-P 1'
_space_group_name_H-M_alt 'P -1'
_atom_sites_solution_hydrogens mixed
_audit_creation_method SHELXL-2018/3
_audit_update_record
;
2020-06-24 deposited with the CCDC.	2020-06-29 downloaded from the CCDC.
;
_cell_angle_alpha 110.7660(10)
_cell_angle_beta 92.5480(10)
_cell_angle_gamma 102.5670(10)
_cell_formula_units_Z 2
_cell_length_a 7.8576(3)
_cell_length_b 8.7084(3)
_cell_length_c 9.5630(3)
_cell_measurement_reflns_used 8592
_cell_measurement_temperature 150(2)
_cell_measurement_theta_max 32.18
_cell_measurement_theta_min 2.58
_cell_volume 591.87(4)
_computing_cell_refinement 'Bruker SAINT'
_computing_data_collection 'Bruker APEX2'
_computing_data_reduction 'Bruker SAINT'
_computing_molecular_graphics 'Diamond v.4.03 (Brandenburg, 2014)'
_computing_publication_material 'SHELXL-2018/3 (Sheldrick, 2018)'
_computing_structure_refinement 'SHELXL-2018/3 (Sheldrick, 2018)'
_computing_structure_solution 'SHELXS-2018/3 (Sheldrick, 2018)'
_diffrn_ambient_temperature 150(2)
_diffrn_detector_area_resol_mean 16
_diffrn_measured_fraction_theta_full 0.991
_diffrn_measured_fraction_theta_max 0.977
_diffrn_measurement_device '62mm x 62mm CCD camera on \k-goniostat'
_diffrn_measurement_device_type 'Bruker KAPPA APEX II CCD'
_diffrn_measurement_method '\f scans and \w scans with \k offset'
_diffrn_radiation_monochromator 'horizontally mounted graphite crystal'
_diffrn_radiation_type MoK\a
_diffrn_radiation_wavelength 0.71073
_diffrn_reflns_av_R_equivalents 0.0205
_diffrn_reflns_av_unetI/netI 0.0213
_diffrn_reflns_Laue_measured_fraction_full 0.991
_diffrn_reflns_Laue_measured_fraction_max 0.977
_diffrn_reflns_limit_h_max 11
_diffrn_reflns_limit_h_min -11
_diffrn_reflns_limit_k_max 13
_diffrn_reflns_limit_k_min -12
_diffrn_reflns_limit_l_max 14
_diffrn_reflns_limit_l_min -13
_diffrn_reflns_number 11784
_diffrn_reflns_point_group_measured_fraction_full 0.991
_diffrn_reflns_point_group_measured_fraction_max 0.977
_diffrn_reflns_theta_full 25.242
_diffrn_reflns_theta_max 32.203
_diffrn_reflns_theta_min 2.742
_exptl_absorpt_coefficient_mu 25.884
_exptl_absorpt_correction_T_max 0.168
_exptl_absorpt_correction_T_min 0.033
_exptl_absorpt_correction_type numerical
_exptl_absorpt_process_details 'SADABS (Sheldrick, 2008)'
_exptl_crystal_colour red
_exptl_crystal_density_diffrn 3.433
_exptl_crystal_description block
_exptl_crystal_F_000 540
_exptl_crystal_size_max 0.414
_exptl_crystal_size_mid 0.229
_exptl_crystal_size_min 0.107
_refine_diff_density_max 0.608
_refine_diff_density_min -1.187
_refine_diff_density_rms 0.156
_refine_ls_extinction_method none
_refine_ls_goodness_of_fit_ref 1.048
_refine_ls_hydrogen_treatment constr
_refine_ls_matrix_type full
_refine_ls_number_parameters 112
_refine_ls_number_reflns 4085
_refine_ls_number_restraints 0
_refine_ls_restrained_S_all 1.048
_refine_ls_R_factor_all 0.0195
_refine_ls_R_factor_gt 0.0158
_refine_ls_shift/su_max 0.001
_refine_ls_shift/su_mean 0.000
_refine_ls_structure_factor_coef Fsqd
_refine_ls_weighting_details 'w=1/[\s^2^(Fo^2^)+(0.0152P)^2^+0.2740P] where P=(Fo^2^+2Fc^2^)/3'
_refine_ls_weighting_scheme calc
_refine_ls_wR_factor_gt 0.0354
_refine_ls_wR_factor_ref 0.0365
_reflns_Friedel_coverage 0.000
_reflns_number_gt 3718
_reflns_number_total 4085
_reflns_threshold_expression 'I > 2\s(I)'
_cod_data_source_file d0nj00845a2.cif
_cod_data_source_block 4
_cod_depositor_comments
;Adding full bibliography for 7059770--7059773.cif.

 Adding full bibliography for 7059770--7059773.cif.
;
_cod_database_code 7059772
_shelx_shelxl_version_number 2018/3
_shelx_space_group_comment
;
The symmetry employed for this shelxl refinement is uniquely defined
by the following loop, which should always be used as a source of
symmetry information in preference to the above space-group names.
They are only intended as comments.
;
_shelx_estimated_absorpt_t_min 0.033
_shelx_estimated_absorpt_t_max 0.168

loop_
_space_group_symop_operation_xyz
'x, y, z'
'-x, -y, -z'

loop_
_atom_site_label
_atom_site_type_symbol
_atom_site_fract_x
_atom_site_fract_y
_atom_site_fract_z
_atom_site_U_iso_or_equiv
_atom_site_adp_type
_atom_site_occupancy
_atom_site_site_symmetry_order
_atom_site_calc_flag
_atom_site_refinement_flags_posn
_atom_site_refinement_flags_adp
_atom_site_refinement_flags_occupancy
_atom_site_disorder_assembly
_atom_site_disorder_group
C2 C 0.3608(4) 0.6214(3) 0.7577(3) 0.0288(5) Uani 1 1 d . . . . .
H2 H 0.405907 0.669424 0.687794 0.035 Uiso 1 1 calc R U . . .
C4 C 0.3200(4) 0.5794(3) 0.9690(3) 0.0330(6) Uani 1 1 d . . . . .
H4 H 0.333037 0.594882 1.072750 0.040 Uiso 1 1 calc R U . . .
C5 C 0.2050(4) 0.4549(3) 0.8580(3) 0.0271(5) Uani 1 1 d . . . . .
H5 H 0.120950 0.364247 0.868354 0.032 Uiso 1 1 calc R U . . .
C6 C 0.1414(4) 0.3799(4) 0.5787(3) 0.0311(6) Uani 1 1 d . . . . .
H6 H 0.168458 0.418941 0.499374 0.037 Uiso 1 1 calc R U . . .
C7 C 0.0260(4) 0.2375(4) 0.5456(4) 0.0425(7) Uani 1 1 d . . . . .
H7A H -0.004181 0.194727 0.622229 0.051 Uiso 1 1 calc R U . . .
H7B H -0.028847 0.175436 0.444534 0.051 Uiso 1 1 calc R U . . .
N1 N 0.2305(3) 0.4819(2) 0.7257(2) 0.0212(4) Uani 1 1 d . . . . .
N3 N 0.4153(3) 0.6802(3) 0.9028(3) 0.0342(5) Uani 1 1 d . . . . .
H3 H 0.498949 0.776312 0.952613 0.041 Uiso 1 1 d R U . . .
Br1 Br 0.89138(3) -0.29781(3) -0.15845(3) 0.02407(5) Uani 1 1 d . . . . .
Br2 Br 1.24135(3) 0.02068(3) -0.14702(3) 0.02633(5) Uani 1 1 d . . . . .
Br3 Br 0.66618(3) -0.00454(3) 0.71817(3) 0.02507(5) Uani 1 1 d . . . . .
Br4 Br 0.58547(3) 0.30720(3) 0.60517(3) 0.02552(5) Uani 1 1 d . . . . .
Au1 Au 1.000000 0.000000 0.000000 0.01717(3) Uani 1 2 d S . P . .
Au2 Au 0.500000 0.000000 0.500000 0.01678(3) Uani 1 2 d S . P . .

loop_
_atom_site_aniso_label
_atom_site_aniso_U_11
_atom_site_aniso_U_22
_atom_site_aniso_U_33
_atom_site_aniso_U_23
_atom_site_aniso_U_13
_atom_site_aniso_U_12
C2 0.0325(13) 0.0227(11) 0.0298(12) 0.0109(10) 0.0036(10) 0.0020(10)
C4 0.0445(16) 0.0324(13) 0.0223(12) 0.0087(10) -0.0007(11) 0.0134(12)
C5 0.0354(13) 0.0269(11) 0.0211(11) 0.0116(9) 0.0052(10) 0.0075(10)
C6 0.0318(13) 0.0386(14) 0.0186(11) 0.0090(10) 0.0007(10) 0.0032(11)
C7 0.0344(15) 0.0455(17) 0.0301(14) 0.0030(12) -0.0018(12) -0.0052(13)
N1 0.0226(9) 0.0214(9) 0.0196(9) 0.0086(7) 0.0023(7) 0.0041(7)
N3 0.0383(13) 0.0232(10) 0.0309(12) 0.0029(9) -0.0052(10) 0.0015(9)
Br1 0.03059(12) 0.01724(10) 0.02079(10) 0.00457(8) 0.00219(9) 0.00327(8)
Br2 0.02344(11) 0.02677(11) 0.02192(11) 0.00350(9) 0.00540(9) 0.00152(9)
Br3 0.02680(12) 0.02835(11) 0.02175(10) 0.01252(9) -0.00130(9) 0.00583(9)
Br4 0.03414(13) 0.01806(10) 0.02258(11) 0.00647(8) 0.00129(9) 0.00534(9)
Au1 0.01870(6) 0.01648(5) 0.01534(5) 0.00519(4) 0.00038(4) 0.00404(4)
Au2 0.01839(6) 0.01732(5) 0.01552(5) 0.00682(4) 0.00271(4) 0.00504(4)

loop_
_atom_type_symbol
_atom_type_description
_atom_type_scat_dispersion_real
_atom_type_scat_dispersion_imag
_atom_type_scat_source
C C 0.0033 0.0016 'International Tables Vol C Tables 4.2.6.8 and 6.1.1.4'
H H 0.0000 0.0000 'International Tables Vol C Tables 4.2.6.8 and 6.1.1.4'
N N 0.0061 0.0033 'International Tables Vol C Tables 4.2.6.8 and 6.1.1.4'
Br Br -0.2901 2.4595 'International Tables Vol C Tables 4.2.6.8 and 6.1.1.4'
Au Au -2.0133 8.8022 'International Tables Vol C Tables 4.2.6.8 and 6.1.1.4'

loop_
_geom_angle_atom_site_label_1
_geom_angle_atom_site_label_2
_geom_angle_atom_site_label_3
_geom_angle
_geom_angle_site_symmetry_1
_geom_angle_site_symmetry_3
_geom_angle_publ_flag
N3 C2 N1 107.8(2) . . ?
N3 C2 H2 126.1 . . ?
N1 C2 H2 126.1 . . ?
C5 C4 N3 106.1(2) . . ?
C5 C4 H4 126.9 . . ?
N3 C4 H4 126.9 . . ?
C4 C5 N1 107.6(2) . . ?
C4 C5 H5 126.2 . . ?
N1 C5 H5 126.2 . . ?
C7 C6 N1 124.4(3) . . ?
C7 C6 H6 117.8 . . ?
N1 C6 H6 117.8 . . ?
C6 C7 H7A 120.0 . . ?
C6 C7 H7B 120.0 . . ?
H7A C7 H7B 120.0 . . ?
C2 N1 C5 108.1(2) . . ?
C2 N1 C6 124.3(2) . . ?
C5 N1 C6 127.6(2) . . ?
C2 N3 C4 110.3(2) . . ?
C2 N3 H3 124.7 . . ?
C4 N3 H3 124.8 . . ?
Br2 Au1 Br2 180.000(12) . 2_755 ?
Br2 Au1 Br1 90.260(8) . 2_755 ?
Br2 Au1 Br1 89.739(8) 2_755 2_755 ?
Br2 Au1 Br1 89.740(8) . . ?
Br2 Au1 Br1 90.260(8) 2_755 . ?
Br1 Au1 Br1 180.0 2_755 . ?
Br4 Au2 Br4 180.0 . 2_656 ?
Br4 Au2 Br3 90.289(8) . 2_656 ?
Br4 Au2 Br3 89.711(8) 2_656 2_656 ?
Br4 Au2 Br3 89.711(8) . . ?
Br4 Au2 Br3 90.288(8) 2_656 . ?
Br3 Au2 Br3 180.0 2_656 . ?

loop_
_geom_bond_atom_site_label_1
_geom_bond_atom_site_label_2
_geom_bond_distance
_geom_bond_site_symmetry_2
_geom_bond_publ_flag
C2 N3 1.311(4) . ?
C2 N1 1.336(3) . ?
C2 H2 0.9500 . ?
C4 C5 1.338(4) . ?
C4 N3 1.372(4) . ?
C4 H4 0.9500 . ?
C5 N1 1.382(3) . ?
C5 H5 0.9500 . ?
C6 C7 1.291(4) . ?
C6 N1 1.419(3) . ?
C6 H6 0.9500 . ?
C7 H7A 0.9500 . ?
C7 H7B 0.9500 . ?
N3 H3 0.8998 . ?
Br1 Au1 2.4260(2) . ?
Br2 Au1 2.4236(2) . ?
Br3 Au2 2.4286(2) . ?
Br4 Au2 2.4227(2) . ?
